data_1569424
loop_
_publ_author_name
'Carroll, Robert C.'
'Harrowven, David C.'
'Pearce, James E.'
'Coles, Simon J.'

_publ_section_title
;
 A systematic study of the interplay between guest molecule structure and
 intermolecular interactions in crystalline sponges
;
_journal_issue 4
_journal_name_full IUCrJ
_journal_page_first 497
_journal_page_last 508
_journal_paper_doi 10.1107/S2052252523005146
_journal_volume 10
_journal_year 2023
_chemical_formula_moiety 'C36 H24 I6 N12 Zn3, 0.534(C19 H16 O), 0.35(C6 H12)'
_chemical_formula_sum 'C48.24 H36.74 I6 N12 O0.53 Zn3'
_chemical_formula_weight 1750.56
_chemical_name_common 'Phenyl Biaryl Alcohol-2-Phenyl (absorbed in crystalline sponge)'
_chemical_name_systematic '2''-methyl-[1,1':3',1''-terphenyl]-4'-ol (absorbed in crystalline sponge)'
_space_group_crystal_system monoclinic
_space_group_IT_number 15
_space_group_name_Hall '-C 2yc'
_space_group_name_H-M_alt 'C 1 2/c 1'
_atom_sites_solution_hydrogens geom
_atom_sites_solution_primary dual
_audit_creation_date 2023-04-04
_audit_creation_method
;
Olex2 1.5
(compiled 2023.03.06 svn.rbb2c1857 for OlexSys, GUI svn.r6748)
;
_cell_angle_alpha 90
_cell_angle_beta 101.777(2)
_cell_angle_gamma 90
_cell_formula_units_Z 8
_cell_length_a 34.9529(6)
_cell_length_b 14.9266(2)
_cell_length_c 30.7318(5)
_cell_measurement_reflns_used 9053
_cell_measurement_temperature 100(2)
_cell_measurement_theta_max 74.0000
_cell_measurement_theta_min 3.2350
_cell_volume 15696.1(4)
_computing_cell_refinement 'CrysAlisPro 1.171.41.116a (Rigaku OD, 2021)'
_computing_data_collection 'CrysAlisPro 1.171.41.116a (Rigaku OD, 2021)'
_computing_data_reduction 'CrysAlisPro 1.171.41.116a (Rigaku OD, 2021)'
_computing_molecular_graphics 'Olex2 1.5 (Dolomanov et al., 2009)'
_computing_publication_material 'Olex2 1.5 (Dolomanov et al., 2009)'
_computing_structure_refinement 'SHELXL 2018/3 (Sheldrick, 2015)'
_computing_structure_solution 'SHELXT 2018/2 (Sheldrick, 2018)'
_diffrn_ambient_temperature 100(2)
_diffrn_detector 'hybrid pixel array detector'
_diffrn_detector_area_resol_mean 10
_diffrn_detector_dtime 0.000
_diffrn_detector_type 'Rigaku, HyPix 6000HE'
_diffrn_measured_fraction_theta_full 0.983
_diffrn_measured_fraction_theta_max 0.983
_diffrn_measurement_details
;
List of Runs (angles in degrees, time in seconds):

  # Type    Start    End  Width  t~exp~   \w     \q     \k     \f   Frames
--------------------------------------------------------------------------
  1  \w   -142.00 -85.00   0.50    1.60    -- -103.00  -9.00 128.00  114
  2  \w    -69.00 -44.00   0.50    1.60    -- -103.00  61.00 -60.00   50
  3  \w    -69.00 -44.00   0.50    1.60    -- -103.00  61.00 -30.00   50
  4  \w   -164.00 -92.00   0.50    1.60    -- -103.00 -61.00  60.00  144
  5  \w    -58.00 -32.00   0.50    1.60    -- -103.00  61.00-120.00   52
  6  \w     85.00 168.00   0.50    1.60    --  101.75   9.00 -57.00  166
  7  \w    134.00 161.00   0.50    1.60    --  101.75  45.00-180.00   54
  8  \w     40.00  75.00   0.50    1.60    --  101.75 -61.00 -60.00   70
  9  \w     29.00 106.00   0.50    1.60    --  101.75 -94.00 -30.00  154
 10  \w     33.00  75.00   0.50    1.60    --  101.75 -94.00-120.00   84
 11  \w     37.00 104.00   0.50    1.60    --  101.75 -94.00  30.00  134
 12  \w     79.00 106.00   0.50    1.60    --  101.75 -94.00  60.00   54
 13  \w     29.00  75.00   0.50    1.60    --  101.75 -61.00  60.00   92
 14  \w     47.00  72.00   0.50    1.60    --  101.75 -94.00  60.00   50
 15  \w     45.00  73.00   0.50    1.60    --  101.75 -61.00 150.00   56
 16  \w     89.00 114.00   0.50    1.60    --  101.75  45.00-180.00   50
 17  \w   -113.00 -35.00   0.50    0.40    --  -46.77  -9.00 128.00  156
 18  \w     28.00  53.00   0.50    0.40    --   46.77   9.00 -57.00   50
 19  \w     65.00 121.00   0.50    0.40    --   46.77   9.00 -57.00  112
 20  \w    -13.00  18.00   0.50    0.40    --   46.77  -9.00 128.00   62
 21  \w     -9.00  24.00   0.50    0.40    --  -46.77   9.00 -57.00   66
 22  \w    -38.00  16.00   0.50    0.40    --  -46.77  37.00 120.00  108
 23  \w    -26.00  44.00   0.50    0.40    --   46.77 -37.00   0.00  140
;
_diffrn_measurement_device 'four-circle diffractometer'
_diffrn_measurement_device_details 'Rigaku Oxford Difffraction, UG2 \k goniometer'
_diffrn_measurement_device_type
'Rigaku 007HF equipped with Varimax confocal mirrors and a UG2 goniometer and HyPix 6000HE detector'
_diffrn_measurement_method 'profile data from \w-scans'
_diffrn_measurement_specimen_support 'MiTeGen loops'
_diffrn_orient_matrix_type 'CrysAlisPro convention (1999,Acta A55,543-557)'
_diffrn_orient_matrix_UB_11 -0.0105016000
_diffrn_orient_matrix_UB_12 0.0102437000
_diffrn_orient_matrix_UB_13 -0.0509370000
_diffrn_orient_matrix_UB_21 -0.0435871000
_diffrn_orient_matrix_UB_22 0.0073778000
_diffrn_orient_matrix_UB_23 0.0019466000
_diffrn_orient_matrix_UB_31 0.0041727000
_diffrn_orient_matrix_UB_32 0.1024097000
_diffrn_orient_matrix_UB_33 0.0049496000
_diffrn_radiation_collimation 0.3
_diffrn_radiation_monochromator 'Varimax focusing mirrors'
_diffrn_radiation_probe x-ray
_diffrn_radiation_type 'Cu K\a'
_diffrn_radiation_wavelength 1.54178
_diffrn_reflns_av_R_equivalents 0.0280
_diffrn_reflns_av_unetI/netI 0.0266
_diffrn_reflns_Laue_measured_fraction_full 0.983
_diffrn_reflns_Laue_measured_fraction_max 0.983
_diffrn_reflns_limit_h_max 40
_diffrn_reflns_limit_h_min -42
_diffrn_reflns_limit_k_max 17
_diffrn_reflns_limit_k_min -14
_diffrn_reflns_limit_l_max 35
_diffrn_reflns_limit_l_min -37
_diffrn_reflns_number 49673
_diffrn_reflns_point_group_measured_fraction_full 0.983
_diffrn_reflns_point_group_measured_fraction_max 0.983
_diffrn_reflns_theta_full 67.679
_diffrn_reflns_theta_max 68.245
_diffrn_reflns_theta_min 2.583
_diffrn_source 'Rotating anode'
_diffrn_source_current 30.0
_diffrn_source_power 1.2
_diffrn_source_target Cu
_diffrn_source_type 'Rigaku 007 HF'
_diffrn_source_voltage 40.0
_exptl_absorpt_coefficient_mu 19.861
_exptl_absorpt_correction_T_max 0.400
_exptl_absorpt_correction_T_min 0.081
_exptl_absorpt_correction_type analytical
_exptl_absorpt_process_details
;
CrysAlisPro 1.171.41.116a (Rigaku Oxford Diffraction, 2021)
Analytical numeric absorption correction using a multifaceted crystal
model based on expressions derived by R.C. Clark & J.S. Reid.
(Clark, R. C. & Reid, J. S. (1995). Acta Cryst. A51, 887-897)
Empirical absorption correction using spherical harmonics,
implemented in SCALE3 ABSPACK scaling algorithm.
;
_exptl_crystal_colour colourless
_exptl_crystal_colour_primary colourless
_exptl_crystal_density_diffrn 1.482
_exptl_crystal_description block
_exptl_crystal_F_000 6580
_exptl_crystal_size_max 0.31
_exptl_crystal_size_mid 0.15
_exptl_crystal_size_min 0.06
_refine_diff_density_max 1.029
_refine_diff_density_min -0.861
_refine_diff_density_rms 0.165
_refine_ls_extinction_method none
_refine_ls_goodness_of_fit_ref 1.036
_refine_ls_hydrogen_treatment constr
_refine_ls_matrix_type full
_refine_ls_number_parameters 962
_refine_ls_number_reflns 14120
_refine_ls_number_restraints 368
_refine_ls_restrained_S_all 1.037
_refine_ls_R_factor_all 0.0643
_refine_ls_R_factor_gt 0.0587
_refine_ls_shift/su_max 0.001
_refine_ls_shift/su_mean 0.000
_refine_ls_structure_factor_coef Fsqd
_refine_ls_weighting_details 'w=1/[\s^2^(Fo^2^)+(0.1072P)^2^+78.6030P] where P=(Fo^2^+2Fc^2^)/3'
_refine_ls_weighting_scheme calc
_refine_ls_wR_factor_gt 0.1757
_refine_ls_wR_factor_ref 0.1807
_reflns_Friedel_coverage 0.000
_reflns_number_gt 12203
_reflns_number_total 14120
_reflns_threshold_expression 'I > 2\s(I)'
_cod_data_source_file lt5059.cif
_cod_data_source_block PBA-2-Phenyl_CrystallineSponge
_cod_database_code 1569424
_shelx_shelxl_version_number 2018/3
_chemical_oxdiff_formula '(Zn3 I6 N12 H24 C36) (C19 H16 O)2 (C6 H14)'
_chemical_oxdiff_usercomment 'Phenyl Biaryl '
_shelx_space_group_comment
;
The symmetry employed for this shelxl refinement is uniquely defined
by the following loop, which should always be used as a source of
symmetry information in preference to the above space-group names.
They are only intended as comments.
;
_shelx_estimated_absorpt_t_max 0.382
_shelx_estimated_absorpt_t_min 0.063
_olex2_refinement_description
;
1. Fixed Uiso
 At 1.2 times of:
  All C(H) groups, All C(H,H) groups
 At 1.5 times of:
  All C(H,H,H) groups, All O(H) groups
2. Restrained distances
 C2A-C14A
 1.54 with sigma of 0.02
 C7A-C4A
 1.54 with sigma of 0.02
 C801-C802 = C801-C806 = C802-C803 = C803-C804 = C804-C805 = C805-C806
 1.54 with sigma of 0.02
 C7B-C13B
 2.5 with sigma of 0.04
 C9B-C13B
 2.5 with sigma of 0.04
 C4B-O1B
 2.4 with sigma of 0.04
 C6B-O1B
 2.4 with sigma of 0.04
 C13A-C7A
 2.5 with sigma of 0.04
 C13A-C9A
 2.5 with sigma of 0.04
 C4B-C7B \\sim C14B-C2B
 with sigma of 0.02
 C3A-C7A \\sim C7A-C5A
 with sigma of 0.04
 C12A-C4A \\sim C4A-C8A
 with sigma of 0.04
 I303-Zn32 \\sim I403-Zn42 \\sim I304-Zn32 \\sim I404-Zn42
 with sigma of 0.02
 C801-C805 \\sim C803-C805 \\sim C802-C806 \\sim C802-C804 \\sim C804-C806
\\sim C801-C803
 with sigma of 0.04
 I301-I302 \\sim I401-I402 \\sim I501-I502
 with sigma of 0.04
 I502-Zn51 \\sim I402-Zn41 \\sim I302-Zn31 \\sim I501-Zn51 \\sim I401-Zn41
\\sim I301-Zn31
 with sigma of 0.02
 Zn53-N306 \\sim Zn43-N306
 with sigma of 0.02
 I506-N307 \\sim I406-N307
 with sigma of 0.04
 Zn53-N307 \\sim Zn43-N307
 with sigma of 0.02
 I506-N306 \\sim I406-N306
 with sigma of 0.04
 I505-I506 \\sim I405-I406
 with sigma of 0.04
 I505-N306 \\sim I405-N306
 with sigma of 0.04
 I505-N307 \\sim I405-N307
 with sigma of 0.04
 I506-Zn53 \\sim I406-Zn43
 with sigma of 0.02
 I505-Zn53 \\sim I405-Zn43
 with sigma of 0.02
3. Restrained planarity
 C4A, C5A, C6A, O1A
 with sigma of 0.05
4. Uiso/Uaniso restraints and constraints
C5B \\sim C14B \\sim C15B \\sim C19B \\sim C2B \\sim C16B \\sim C18B \\sim C1B
\\sim C3B \\sim C17B \\sim C6B \\sim C4B \\sim C7B \\sim O1B \\sim C8B \\sim
C12B \\sim C9B \\sim C13B \\sim C11B \\sim C10B: within 1.7A with sigma of 0.02
and sigma for terminal atoms of 0.04 within 1.7A
C801 \\sim C802 \\sim C803 \\sim C804 \\sim C805 \\sim C806: within 2A with
sigma of 0.04 and sigma for terminal atoms of 0.08 within 2A
O1A \\sim C5A \\sim C6A \\sim C4A \\sim C1A \\sim C3A \\sim C7A \\sim C2A \\sim
C8A \\sim C12A \\sim C14A \\sim C9A \\sim C13A \\sim C11A \\sim C15A \\sim C19A
\\sim C10A \\sim C16A \\sim C18A \\sim C17A: within 1.7A with sigma of 0.04 and
sigma for terminal atoms of 0.08 within 1.7A
5. Others
 1*[Sof(I302)+Sof(I301)+Sof(Zn31)]+1*[Sof(I401)+Sof(Zn41)+Sof(I402)]+1*
 [Sof(Zn51)+Sof(I502)+Sof(I501)]=1 with esd of 0.00001
 1*[Sof(I505)+Sof(I506)+Sof(Zn53)]+1*[Sof(Zn43)+Sof(I405)+Sof(I406)]+1*
 [Sof(I305)+Sof(I306)+Sof(Zn33)]=1 with esd of 0.00001
 Sof(I403)=Sof(Zn42)=Sof(I404)=1-FVAR(1)
 Sof(I303)=Sof(I304)=Sof(Zn32)=FVAR(1)
 Sof(I302)=Sof(I301)=Sof(Zn31)=FVAR(2)
 Sof(I401)=Sof(Zn41)=Sof(I402)=FVAR(3)
 Sof(Zn51)=Sof(I502)=Sof(I501)=FVAR(4)
 Sof(I505)=Sof(I506)=Sof(Zn53)=FVAR(5)
 Sof(Zn43)=Sof(I405)=Sof(I406)=FVAR(6)
 Sof(I305)=Sof(I306)=Sof(Zn33)=FVAR(7)
 Fixed Sof: C2A(0.3066) C3A(0.3066) H3A(0.3066) C4A(0.3066) C5A(0.3066)
 C6A(0.3066) H6A(0.3066) C1A(0.3066) H1A(0.3066) C14A(0.3066) C15A(0.3066)
 H15A(0.3066) C16A(0.3066) H16A(0.3066) C17A(0.3066) H17A(0.3066) C18A(0.3066)
 H18A(0.3066) C19A(0.3066) H19A(0.3066) C14B(0.22708) C15B(0.22708)
 H15B(0.22708) C16B(0.22708) H16B(0.22708) C17B(0.22708) H17B(0.22708)
 C18B(0.22708) H18B(0.22708) C19B(0.22708) H19B(0.22708) C7B(0.22708)
 C8B(0.22708) C9B(0.22708) H9B(0.22708) C10B(0.22708) H10B(0.22708)
 C11B(0.22708) H11B(0.22708) C12B(0.22708) H12B(0.22708) C4B(0.22708)
 C5B(0.22708) C6B(0.22708) H6B(0.22708) C1B(0.22708) H1B(0.22708) C2B(0.22708)
 C3B(0.22708) H3B(0.22708) O1A(0.3066) H1AA(0.3066) C7A(0.3066) C12A(0.3066)
 H12A(0.3066) C11A(0.3066) H11A(0.3066) C10A(0.3066) H10A(0.3066) C9A(0.3066)
 H9A(0.3066) C8A(0.3066) C13A(0.3066) H13A(0.3066) H13B(0.3066) H13C(0.3066)
 C13B(0.22708) H13D(0.22708) H13E(0.22708) H13F(0.22708) O1B(0.22708)
 H1BA(0.22708) C801(0.35) H80A(0.35) H80B(0.35) C802(0.35) H80C(0.35)
 H80D(0.35) C803(0.35) H80E(0.35) H80F(0.35) C804(0.35) H80G(0.35) H80H(0.35)
 C805(0.35) H80I(0.35) H80J(0.35) C806(0.35) H80K(0.35) H80L(0.35)
 Fixed Uiso: I505(0.08) I506(0.08) Zn53(0.08) Zn51(0.08) I502(0.08) I501(0.08)
6.a Secondary CH2 refined with riding coordinates:
 C801(H80A,H80B), C802(H80C,H80D), C803(H80E,H80F), C804(H80G,H80H), C805(H80I,
 H80J), C806(H80K,H80L)
6.b Aromatic/amide H refined with riding coordinates:
 C333(H333), C332(H332), C322(H322), C302(H302), C313(H313), C304(H304),
 C335(H335), C315(H315), C301(H301), C310(H310), C317(H317), C312(H312),
 C336(H336), C318(H318), C331(H331), C323(H323), C311(H311), C305(H305),
 C330(H330), C328(H328), C314(H314), C329(H329), C320(H320), C319(H319),
 C3A(H3A), C6A(H6A), C1A(H1A), C15A(H15A), C16A(H16A), C17A(H17A), C18A(H18A),
 C19A(H19A), C15B(H15B), C16B(H16B), C17B(H17B), C18B(H18B), C19B(H19B),
 C9B(H9B), C10B(H10B), C11B(H11B), C12B(H12B), C6B(H6B), C1B(H1B), C3B(H3B),
 C12A(H12A), C11A(H11A), C10A(H10A), C9A(H9A)
6.c Fitted hexagon refined as free rotating group:
 C2A(C3A,C4A,C5A,C6A,C1A), C14A(C15A,C16A,C17A,C18A,C19A), C14B(C15B,C16B,C17B,
 C18B,C19B), C7B(C8B,C9B,C10B,C11B,C12B), C4B(C5B,C6B,C1B,C2B,C3B), C7A(C12A,
 C11A,C10A,C9A,C8A)
6.d Tetrahedral OH refined with riding coordinates:
 O1A(H1AA), O1B(H1BA)
6.e Idealised Me refined with everything fixed:
 C13A(H13A,H13B,H13C), C13B(H13D,H13E,H13F)
;
_olex2_date_sample_data_collection 2021-11-08
_olex2_date_sample_submission 2021-11-08
_olex2_submission_original_sample_id 'Phenyl Biaryl Alcohol-2-Phenyl'
_olex2_submission_special_instructions 'No special instructions were received'
_oxdiff_exptl_absorpt_empirical_details
;
Empirical correction (ABSPACK) includes:
- Absorption correction using spherical harmonics
- Frame scaling
- Detector area scaling
- B-factor correction
;
_oxdiff_exptl_absorpt_empirical_full_max 2.720
_oxdiff_exptl_absorpt_empirical_full_min 0.506

loop_
_space_group_symop_operation_xyz
'x, y, z'
'-x, y, -z+1/2'
'x+1/2, y+1/2, z'
'-x+1/2, y+1/2, -z+1/2'
'-x, -y, -z'
'x, -y, z-1/2'
'-x+1/2, -y+1/2, -z'
'x+1/2, -y+1/2, z-1/2'

loop_
_atom_site_label
_atom_site_type_symbol
_atom_site_fract_x
_atom_site_fract_y
_atom_site_fract_z
_atom_site_U_iso_or_equiv
_atom_site_adp_type
_atom_site_occupancy
_atom_site_site_symmetry_order
_atom_site_calc_flag
_atom_site_refinement_flags_posn
_atom_site_refinement_flags_adp
_atom_site_refinement_flags_occupancy
_atom_site_disorder_assembly
_atom_site_disorder_group
I303 I 0.98279(7) 0.36161(16) 0.86495(6) 0.0832(5) Uani 0.769(9) 1 d D . P A 1
I304 I 0.88922(6) 0.26077(8) 0.93532(8) 0.0844(6) Uani 0.769(9) 1 d D . P A 1
I302 I 0.76591(11) 1.2307(3) 0.70182(11) 0.0820(9) Uani 0.498(3) 1 d D . P B 4
I505 I 0.6205(4) 0.2578(7) 0.5785(5) 0.080 Uiso 0.0564(14) 1 d D U P C 6
I506 I 0.6584(5) 0.4404(10) 0.4709(4) 0.080 Uiso 0.0564(14) 1 d D U P C 6
I301 I 0.87206(14) 1.1584(3) 0.80282(11) 0.0894(11) Uani 0.498(3) 1 d D . P B 4
Zn32 Zn 0.92411(9) 0.3820(2) 0.90090(11) 0.0557(6) Uani 0.769(9) 1 d D . P A 1
Zn53 Zn 0.6360(5) 0.4021(12) 0.5399(6) 0.080 Uiso 0.0564(14) 1 d D U P C 6
Zn31 Zn 0.8279(2) 1.1401(5) 0.72628(19) 0.0728(18) Uani 0.498(3) 1 d D . P B 4
N304 N 0.78006(14) 0.5509(3) 0.72399(15) 0.0488(11) Uani 1 1 d . . . . .
N302 N 0.76447(14) 0.6886(3) 0.68581(16) 0.0487(11) Uani 1 1 d . . . . .
N303 N 0.81925(14) 0.6784(3) 0.74572(15) 0.0476(11) Uani 1 1 d . . . . .
N308 N 0.47676(15) 0.7295(3) 0.52887(16) 0.0546(12) Uani 1 1 d . . . . .
N312 N 0.43447(18) 1.0164(3) 0.44803(16) 0.0599(14) Uani 1 1 d . . . . .
N310 N 0.42514(16) 0.7804(3) 0.56152(16) 0.0565(13) Uani 1 1 d . . . . .
N309 N 0.46025(16) 0.6503(4) 0.58938(19) 0.0616(14) Uani 1 1 d . . . . .
N301 N 0.81254(19) 1.0061(3) 0.71883(19) 0.0640(14) Uani 1 1 d . . . . .
N305 N 0.88233(18) 0.4476(3) 0.85421(17) 0.0663(16) Uani 1 1 d . . . . .
N311 N 0.3572(2) 0.6647(4) 0.6797(2) 0.0703(16) Uani 1 1 d . . . . .
N306 N 0.66526(17) 0.4661(3) 0.6064(2) 0.0691(16) Uani 1 1 d D . . . .
N307 N 0.57501(16) 0.4858(4) 0.5596(2) 0.0653(15) Uani 1 1 d D . . . .
C307 C 0.81012(17) 0.5926(3) 0.74915(18) 0.0475(13) Uani 1 1 d . . . . .
C334 C 0.44402(18) 0.8684(4) 0.50376(18) 0.0519(14) Uani 1 1 d . . . . .
C306 C 0.79448(16) 0.7236(3) 0.71473(18) 0.0462(12) Uani 1 1 d . . . . .
C303 C 0.80084(18) 0.8226(3) 0.71429(19) 0.0495(13) Uani 1 1 d . . . . .
C324 C 0.48143(18) 0.6635(4) 0.5588(2) 0.0572(16) Uani 1 1 d . . . . .
C326 C 0.44840(18) 0.7875(4) 0.53314(19) 0.0532(15) Uani 1 1 d . . . . .
C309 C 0.83532(18) 0.5409(3) 0.78564(19) 0.0526(14) Uani 1 1 d . . . . .
C308 C 0.75883(17) 0.6012(3) 0.6920(2) 0.0498(13) Uani 1 1 d . . . . .
C325 C 0.43208(19) 0.7092(4) 0.5889(2) 0.0590(16) Uani 1 1 d . . . . .
C333 C 0.47103(19) 0.8876(4) 0.4775(2) 0.0609(17) Uani 1 1 d . . . . .
H333 H 0.493088 0.850132 0.478025 0.073 Uiso 1 1 calc R U . . .
C321 C 0.51419(19) 0.6010(4) 0.5585(2) 0.0600(16) Uani 1 1 d . . . . .
C316 C 0.72608(18) 0.5549(4) 0.6616(2) 0.0550(15) Uani 1 1 d . . . . .
C327 C 0.4062(2) 0.6956(4) 0.6209(2) 0.0634(17) Uani 1 1 d . . . . .
C332 C 0.4650(2) 0.9626(4) 0.4505(2) 0.0624(17) Uani 1 1 d . . . . .
H332 H 0.483588 0.976225 0.432884 0.075 Uiso 1 1 calc R U . . .
C322 C 0.5304(2) 0.5942(4) 0.5226(3) 0.0694(19) Uani 1 1 d . . . . .
H322 H 0.520970 0.629745 0.497050 0.083 Uiso 1 1 calc R U . . .
C302 C 0.8328(2) 0.8586(4) 0.7428(3) 0.070(2) Uani 1 1 d . . . . .
H302 H 0.850945 0.820608 0.761352 0.085 Uiso 1 1 calc R U . . .
C313 C 0.8268(2) 0.4522(4) 0.7944(2) 0.071(2) Uani 1 1 d . . . . .
H313 H 0.804831 0.422570 0.777152 0.085 Uiso 1 1 calc R U . . .
C304 C 0.7757(2) 0.8795(4) 0.6877(3) 0.0675(18) Uani 1 1 d . . . . .
H304 H 0.753861 0.856735 0.667088 0.081 Uiso 1 1 calc R U . . .
C335 C 0.4125(3) 0.9248(5) 0.5020(2) 0.076(2) Uani 1 1 d . . . . .
H335 H 0.393678 0.914047 0.519752 0.091 Uiso 1 1 calc R U . . .
C315 C 0.7042(2) 0.5984(4) 0.6253(2) 0.071(2) Uani 1 1 d . . . . .
H315 H 0.709677 0.658517 0.618484 0.085 Uiso 1 1 calc R U . . .
C301 C 0.8382(3) 0.9498(5) 0.7440(3) 0.080(2) Uani 1 1 d . . . . .
H301 H 0.860624 0.974042 0.763177 0.096 Uiso 1 1 calc R U . . .
C310 C 0.8669(2) 0.5811(4) 0.8118(3) 0.079(2) Uani 1 1 d . . . . .
H310 H 0.872923 0.641979 0.807201 0.095 Uiso 1 1 calc R U . . .
C317 C 0.7174(2) 0.4671(4) 0.6694(3) 0.072(2) Uani 1 1 d . . . . .
H317 H 0.732324 0.435776 0.694036 0.086 Uiso 1 1 calc R U . . .
C312 C 0.8512(3) 0.4089(4) 0.8289(3) 0.081(2) Uani 1 1 d . . . . .
H312 H 0.845596 0.348462 0.834867 0.097 Uiso 1 1 calc R U . . .
C336 C 0.4091(3) 0.9983(5) 0.4734(3) 0.076(2) Uani 1 1 d . . . . .
H336 H 0.387434 1.037297 0.472035 0.091 Uiso 1 1 calc R U . . .
C318 C 0.6873(2) 0.4253(4) 0.6414(3) 0.075(2) Uani 1 1 d . . . . .
H318 H 0.681788 0.364563 0.647070 0.090 Uiso 1 1 calc R U . . .
C331 C 0.3693(3) 0.7326(5) 0.6141(3) 0.073(2) Uani 1 1 d . . . . .
H331 H 0.360146 0.769708 0.589015 0.088 Uiso 1 1 calc R U . . .
C323 C 0.5610(2) 0.5354(5) 0.5232(3) 0.0710(19) Uani 1 1 d . . . . .
H323 H 0.572199 0.529761 0.497671 0.085 Uiso 1 1 calc R U . . .
C311 C 0.8898(2) 0.5319(4) 0.8449(3) 0.087(3) Uani 1 1 d . . . . .
H311 H 0.912246 0.559762 0.862206 0.104 Uiso 1 1 calc R U . . .
C305 C 0.7826(3) 0.9712(4) 0.6913(3) 0.075(2) Uani 1 1 d . . . . .
H305 H 0.764766 1.010388 0.672980 0.090 Uiso 1 1 calc R U . . .
C330 C 0.3461(3) 0.7152(5) 0.6438(3) 0.076(2) Uani 1 1 d . . . . .
H330 H 0.320647 0.740553 0.638552 0.091 Uiso 1 1 calc R U . . .
C328 C 0.4181(2) 0.6422(6) 0.6578(3) 0.083(2) Uani 1 1 d . . . . .
H328 H 0.443108 0.614602 0.663737 0.100 Uiso 1 1 calc R U . . .
C314 C 0.6739(2) 0.5513(5) 0.5992(3) 0.081(2) Uani 1 1 d . . . . .
H314 H 0.658279 0.581339 0.574549 0.097 Uiso 1 1 calc R U . . .
C329 C 0.3918(3) 0.6303(6) 0.6861(3) 0.094(3) Uani 1 1 d . . . . .
H329 H 0.400001 0.594376 0.711856 0.113 Uiso 1 1 calc R U . . .
C320 C 0.5286(3) 0.5506(7) 0.5957(3) 0.097(3) Uani 1 1 d . . . . .
H320 H 0.517297 0.554684 0.621231 0.116 Uiso 1 1 calc R U . . .
C319 C 0.5592(3) 0.4948(8) 0.5951(3) 0.099(3) Uani 1 1 d . . . . .
H319 H 0.569700 0.461175 0.621063 0.119 Uiso 1 1 calc R U . . .
I403 I 0.9698(3) 0.3432(5) 0.8747(3) 0.090(2) Uani 0.231(9) 1 d D . P A 2
Zn42 Zn 0.9112(5) 0.3742(8) 0.9091(4) 0.078(4) Uani 0.231(9) 1 d D . P A 2
I404 I 0.8709(5) 0.2674(5) 0.9457(2) 0.127(4) Uani 0.231(9) 1 d D . P A 2
I401 I 0.86112(16) 1.1704(3) 0.80025(13) 0.1111(14) Uani 0.473(3) 1 d D . P B 5
Zn41 Zn 0.8189(2) 1.1458(5) 0.7238(2) 0.0715(17) Uani 0.473(3) 1 d D . P B 5
I402 I 0.75439(12) 1.2257(3) 0.69491(14) 0.0980(14) Uani 0.473(3) 1 d D . P B 5
C2A C 0.5120(5) 0.2942(10) 0.6773(5) 0.092(7) Uani 0.3066 1 d DG U P D -1
C3A C 0.5045(5) 0.3828(10) 0.6867(5) 0.074(6) Uani 0.3066 1 d DG U P D -1
H3A H 0.484946 0.415540 0.667100 0.088 Uiso 0.3066 1 calc R U P D -1
C4A C 0.5257(5) 0.4234(8) 0.7248(6) 0.088(7) Uani 0.3066 1 d DG U P D -1
C5A C 0.5543(5) 0.3754(12) 0.7535(5) 0.108(9) Uani 0.3066 1 d DG U P D -1
C6A C 0.5618(5) 0.2868(12) 0.7441(6) 0.105(9) Uani 0.3066 1 d G U P D -1
H6A H 0.581411 0.254069 0.763682 0.126 Uiso 0.3066 1 calc R U P D -1
C1A C 0.5407(5) 0.2462(9) 0.7060(7) 0.107(9) Uani 0.3066 1 d G U P D -1
H1A H 0.545807 0.185665 0.699539 0.128 Uiso 0.3066 1 calc R U P D -1
C14A C 0.4874(4) 0.2479(11) 0.6356(4) 0.071(6) Uani 0.3066 1 d DG U P D -1
C15A C 0.4822(5) 0.1558(11) 0.6380(5) 0.078(6) Uani 0.3066 1 d G U P D -1
H15A H 0.495940 0.123228 0.662946 0.094 Uiso 0.3066 1 calc R U P D -1
C16A C 0.4570(5) 0.1115(10) 0.6040(7) 0.098(8) Uani 0.3066 1 d G U P D -1
H16A H 0.453437 0.048567 0.605718 0.117 Uiso 0.3066 1 calc R U P D -1
C17A C 0.4369(5) 0.1592(16) 0.5676(6) 0.100(9) Uani 0.3066 1 d G U P D -1
H17A H 0.419671 0.128873 0.544374 0.120 Uiso 0.3066 1 calc R U P D -1
C18A C 0.4421(5) 0.2512(16) 0.5652(4) 0.113(9) Uani 0.3066 1 d G U P D -1
H18A H 0.428408 0.283839 0.540258 0.135 Uiso 0.3066 1 calc R U P D -1
C19A C 0.4674(5) 0.2956(11) 0.5992(5) 0.088(7) Uani 0.3066 1 d G U P D -1
H19A H 0.470910 0.358502 0.597486 0.105 Uiso 0.3066 1 calc R U P D -1
C14B C 0.7565(6) 0.923(2) 0.5693(8) 0.116(8) Uani 0.2271 1 d DG U P E -2
C15B C 0.7690(6) 1.012(2) 0.5733(9) 0.126(10) Uani 0.2271 1 d G U P E -2
H15B H 0.794550 1.026750 0.569751 0.151 Uiso 0.2271 1 calc R U P E -2
C16B C 0.7440(8) 1.0783(18) 0.5826(9) 0.137(10) Uani 0.2271 1 d G U P E -2
H16B H 0.752512 1.138885 0.585300 0.164 Uiso 0.2271 1 calc R U P E -2
C17B C 0.7065(7) 1.056(2) 0.5878(8) 0.113(10) Uani 0.2271 1 d G U P E -2
H17B H 0.689473 1.101880 0.594081 0.136 Uiso 0.2271 1 calc R U P E -2
C18B C 0.6941(5) 0.968(2) 0.5837(7) 0.101(9) Uani 0.2271 1 d G U P E -2
H18B H 0.668472 0.952740 0.587312 0.121 Uiso 0.2271 1 calc R U P E -2
C19B C 0.7190(7) 0.9012(18) 0.5745(7) 0.110(9) Uani 0.2271 1 d G U P E -2
H19B H 0.710509 0.840603 0.571762 0.132 Uiso 0.2271 1 calc R U P E -2
C7B C 0.7892(7) 0.5851(18) 0.5767(8) 0.112(8) Uani 0.2271 1 d DG U P E -2
C8B C 0.8146(6) 0.549(2) 0.6133(8) 0.108(8) Uani 0.2271 1 d G U P E -2
C9B C 0.8092(7) 0.462(2) 0.6268(7) 0.110(9) Uani 0.2271 1 d DG U P E -2
H9B H 0.826559 0.437352 0.651793 0.132 Uiso 0.2271 1 calc R U P E -2
C10B C 0.7785(8) 0.4107(17) 0.6036(9) 0.106(9) Uani 0.2271 1 d G U P E -2
H10B H 0.774891 0.351040 0.612765 0.128 Uiso 0.2271 1 calc R U P E -2
C11B C 0.7532(6) 0.447(2) 0.5670(9) 0.109(9) Uani 0.2271 1 d G U P E -2
H11B H 0.732226 0.411574 0.551125 0.131 Uiso 0.2271 1 calc R U P E -2
C12B C 0.7585(7) 0.534(2) 0.5535(7) 0.107(9) Uani 0.2271 1 d G U P E -2
H12B H 0.741228 0.558419 0.528513 0.129 Uiso 0.2271 1 calc R U P E -2
C4B C 0.7977(9) 0.6824(13) 0.5609(11) 0.122(8) Uani 0.2271 1 d DG U P E -2
C5B C 0.8258(9) 0.6998(16) 0.5359(12) 0.140(9) Uani 0.2271 1 d G U P E -2
C6B C 0.8323(9) 0.7871(18) 0.5235(11) 0.140(10) Uani 0.2271 1 d DG U P E -2
H6B H 0.851500 0.798994 0.506432 0.168 Uiso 0.2271 1 calc R U P E -2
C1B C 0.8106(9) 0.8571(14) 0.5361(10) 0.130(10) Uani 0.2271 1 d G U P E -2
H1B H 0.815048 0.916788 0.527586 0.156 Uiso 0.2271 1 calc R U P E -2
C2B C 0.7825(8) 0.8397(15) 0.5611(9) 0.113(8) Uani 0.2271 1 d DG U P E -2
C3B C 0.7760(7) 0.7524(17) 0.5735(9) 0.105(8) Uani 0.2271 1 d G U P E -2
H3B H 0.756799 0.740512 0.590590 0.126 Uiso 0.2271 1 calc R U P E -2
O1A O 0.5761(11) 0.420(2) 0.7935(9) 0.174(14) Uani 0.3066 1 d . U P D -1
H1AA H 0.596767 0.441819 0.788183 0.260 Uiso 0.3066 1 calc R U P D -1
Zn51 Zn 0.7962(8) 1.148(3) 0.6962(8) 0.080 Uiso 0.0294(9) 1 d D U P B 6
I502 I 0.7299(5) 1.1917(14) 0.6504(6) 0.080 Uiso 0.0294(9) 1 d D U P B 6
I501 I 0.8234(5) 1.2070(14) 0.7742(6) 0.080 Uiso 0.0294(9) 1 d D U P B 6
C7A C 0.5153(8) 0.5186(9) 0.7396(8) 0.078(8) Uani 0.3066 1 d DG U P D -1
C12A C 0.5304(6) 0.5902(12) 0.7197(6) 0.085(9) Uani 0.3066 1 d DG U P D -1
H12A H 0.547683 0.579523 0.699986 0.102 Uiso 0.3066 1 calc R U P D -1
C11A C 0.5204(6) 0.6775(10) 0.7284(6) 0.068(7) Uani 0.3066 1 d G U P D -1
H11A H 0.530704 0.726396 0.714787 0.081 Uiso 0.3066 1 calc R U P D -1
C10A C 0.4951(6) 0.6931(9) 0.7572(7) 0.074(11) Uani 0.3066 1 d G U P D -1
H10A H 0.488244 0.752729 0.763233 0.089 Uiso 0.3066 1 calc R U P D -1
C9A C 0.4800(6) 0.6215(11) 0.7772(7) 0.093(10) Uani 0.3066 1 d DG U P D -1
H9A H 0.462763 0.632188 0.796877 0.112 Uiso 0.3066 1 calc R U P D -1
C8A C 0.4901(8) 0.5343(10) 0.7684(8) 0.092(10) Uani 0.3066 1 d DG U P D -1
C13A C 0.4720(12) 0.461(2) 0.7912(14) 0.138(17) Uani 0.3066 1 d D U P D -1
H13A H 0.456281 0.422170 0.768893 0.208 Uiso 0.3066 1 calc . U P F -1
H13B H 0.455303 0.487940 0.809776 0.208 Uiso 0.3066 1 calc . U P G -1
H13C H 0.492703 0.425986 0.809963 0.208 Uiso 0.3066 1 calc . U P H -1
C13B C 0.8459(11) 0.605(3) 0.6406(14) 0.132(15) Uani 0.2271 1 d D U P E -2
H13D H 0.861350 0.633320 0.621126 0.199 Uiso 0.2271 1 calc . U P I -2
H13E H 0.862922 0.566744 0.662271 0.199 Uiso 0.2271 1 calc . U P J -2
H13F H 0.834063 0.651103 0.656192 0.199 Uiso 0.2271 1 calc . U P K -2
O1B O 0.8504(11) 0.632(3) 0.5275(15) 0.163(14) Uani 0.2271 1 d D U P E -2
H1BA H 0.849915 0.589412 0.545411 0.245 Uiso 0.2271 1 calc R U P E -2
Zn43 Zn 0.63977(18) 0.4261(4) 0.5321(3) 0.061(2) Uani 0.1220(17) 1 d D . P C 7
I405 I 0.63470(10) 0.2604(2) 0.55548(16) 0.0651(16) Uani 0.1220(17) 1 d D . P C 7
I406 I 0.66100(15) 0.4746(5) 0.46021(18) 0.0839(16) Uani 0.1220(17) 1 d D . P C 7
I305 I 0.60497(2) 0.25890(4) 0.60190(3) 0.0882(3) Uani 0.8216(14) 1 d . . P C 8
I306 I 0.64282(2) 0.40508(5) 0.48936(2) 0.0815(3) Uani 0.8216(14) 1 d . . P C 8
Zn33 Zn 0.62180(3) 0.39951(6) 0.56340(4) 0.0556(3) Uani 0.8216(14) 1 d . . P C 8
C801 C 0.6069(12) 0.8854(19) 0.7714(9) 0.151(12) Uani 0.35 1 d D U P L 1
H80A H 0.610567 0.898071 0.740887 0.182 Uiso 0.35 1 calc R U P L 1
H80B H 0.603176 0.819875 0.773468 0.182 Uiso 0.35 1 calc R U P L 1
C802 C 0.6445(10) 0.910(2) 0.8035(11) 0.167(13) Uani 0.35 1 d D U P L 1
H80C H 0.657824 0.853541 0.814347 0.200 Uiso 0.35 1 calc R U P L 1
H80D H 0.661395 0.941296 0.786104 0.200 Uiso 0.35 1 calc R U P L 1
C803 C 0.6433(11) 0.967(2) 0.8437(12) 0.179(14) Uani 0.35 1 d D U P L 1
H80E H 0.660975 0.940146 0.869620 0.214 Uiso 0.35 1 calc R U P L 1
H80F H 0.654002 1.027010 0.838834 0.214 Uiso 0.35 1 calc R U P L 1
C804 C 0.6040(12) 0.981(4) 0.8558(13) 0.203(16) Uani 0.35 1 d D U P L 1
H80G H 0.599604 1.046269 0.857021 0.244 Uiso 0.35 1 calc R U P L 1
H80H H 0.605859 0.957512 0.886277 0.244 Uiso 0.35 1 calc R U P L 1
C805 C 0.5677(11) 0.940(4) 0.8268(13) 0.209(16) Uani 0.35 1 d D U P L 1
H80I H 0.544963 0.978246 0.828903 0.251 Uiso 0.35 1 calc R U P L 1
H80J H 0.563236 0.880442 0.838819 0.251 Uiso 0.35 1 calc R U P L 1
C806 C 0.5699(10) 0.930(3) 0.7768(10) 0.164(13) Uani 0.35 1 d D U P L 1
H80K H 0.547282 0.894045 0.761465 0.197 Uiso 0.35 1 calc R U P L 1
H80L H 0.568123 0.989814 0.762765 0.197 Uiso 0.35 1 calc R U P L 1

loop_
_atom_site_aniso_label
_atom_site_aniso_U_11
_atom_site_aniso_U_22
_atom_site_aniso_U_33
_atom_site_aniso_U_23
_atom_site_aniso_U_13
_atom_site_aniso_U_12
I303 0.1030(9) 0.0812(8) 0.0567(5) -0.0013(5) -0.0038(5) 0.0550(6)
I304 0.1136(9) 0.0291(4) 0.0877(8) 0.0110(4) -0.0336(6) -0.0090(4)
I302 0.133(2) 0.0315(7) 0.0809(9) 0.0188(6) 0.0216(12) 0.0074(11)
I301 0.156(2) 0.0389(9) 0.0562(11) -0.0012(7) -0.0175(13) -0.0134(9)
Zn32 0.0812(13) 0.0263(11) 0.0441(10) -0.0058(7) -0.0237(8) 0.0170(9)
Zn31 0.124(3) 0.0217(18) 0.060(2) 0.0085(16) -0.011(2) -0.0097(19)
N304 0.062(3) 0.0187(19) 0.053(2) -0.0058(18) -0.017(2) 0.0077(18)
N302 0.062(3) 0.021(2) 0.053(2) -0.0009(18) -0.012(2) 0.0082(18)
N303 0.060(3) 0.020(2) 0.053(2) -0.0041(18) -0.011(2) 0.0022(18)
N308 0.065(3) 0.033(2) 0.052(3) 0.009(2) -0.020(2) -0.005(2)
N312 0.088(4) 0.035(3) 0.045(2) 0.007(2) -0.014(3) -0.008(2)
N310 0.075(3) 0.037(2) 0.046(2) 0.008(2) -0.016(2) -0.014(2)
N309 0.063(3) 0.047(3) 0.062(3) 0.019(2) -0.017(2) -0.018(2)
N301 0.100(4) 0.024(2) 0.064(3) 0.003(2) 0.007(3) -0.002(2)
N305 0.096(4) 0.023(2) 0.058(3) -0.009(2) -0.035(3) 0.014(2)
N311 0.101(5) 0.033(3) 0.070(3) 0.007(2) 0.002(3) -0.013(3)
N306 0.077(3) 0.035(3) 0.077(4) -0.013(2) -0.030(3) 0.011(2)
N307 0.066(3) 0.047(3) 0.068(3) 0.003(3) -0.021(3) 0.007(2)
C307 0.061(3) 0.019(2) 0.051(3) -0.003(2) -0.016(2) 0.010(2)
C334 0.070(4) 0.031(3) 0.042(3) 0.005(2) -0.019(3) -0.007(2)
C306 0.056(3) 0.023(2) 0.050(3) -0.005(2) -0.010(2) 0.006(2)
C303 0.070(3) 0.021(2) 0.051(3) 0.001(2) -0.001(3) 0.003(2)
C324 0.058(3) 0.038(3) 0.060(3) 0.005(3) -0.026(3) -0.008(2)
C326 0.065(3) 0.034(3) 0.047(3) 0.007(2) -0.020(3) -0.010(3)
C309 0.067(3) 0.021(2) 0.056(3) -0.003(2) -0.021(3) 0.008(2)
C308 0.060(3) 0.023(2) 0.057(3) -0.007(2) -0.011(3) 0.008(2)
C325 0.063(3) 0.041(3) 0.058(3) 0.009(3) -0.022(3) -0.014(3)
C333 0.059(3) 0.042(3) 0.068(4) 0.016(3) -0.020(3) -0.009(3)
C321 0.064(4) 0.040(3) 0.063(4) 0.010(3) -0.019(3) -0.006(3)
C316 0.062(3) 0.024(2) 0.064(3) -0.007(2) -0.022(3) 0.009(2)
C327 0.082(4) 0.045(3) 0.054(3) 0.005(3) -0.006(3) -0.020(3)
C332 0.068(4) 0.047(3) 0.060(3) 0.015(3) -0.018(3) -0.012(3)
C322 0.073(4) 0.037(3) 0.083(5) 0.011(3) -0.019(4) 0.009(3)
C302 0.091(5) 0.029(3) 0.075(4) 0.003(3) -0.023(4) -0.008(3)
C313 0.101(5) 0.024(3) 0.067(4) -0.002(3) -0.035(4) 0.000(3)
C304 0.086(4) 0.027(3) 0.076(4) 0.006(3) -0.015(3) 0.004(3)
C335 0.118(6) 0.047(4) 0.063(4) 0.017(3) 0.020(4) 0.019(4)
C315 0.090(5) 0.026(3) 0.075(4) -0.007(3) -0.033(4) 0.004(3)
C301 0.110(6) 0.032(3) 0.085(5) 0.001(3) -0.010(4) -0.015(3)
C310 0.094(5) 0.028(3) 0.088(5) 0.008(3) -0.047(4) -0.005(3)
C317 0.073(4) 0.031(3) 0.089(5) -0.003(3) -0.036(4) 0.009(3)
C312 0.121(6) 0.021(3) 0.074(4) 0.003(3) -0.039(4) -0.001(3)
C336 0.101(5) 0.046(4) 0.075(4) 0.012(3) 0.007(4) 0.028(4)
C318 0.077(4) 0.029(3) 0.095(5) -0.004(3) -0.037(4) 0.005(3)
C331 0.107(6) 0.046(4) 0.064(4) 0.011(3) 0.011(4) 0.010(4)
C323 0.083(5) 0.048(4) 0.071(4) 0.002(3) -0.011(3) 0.004(3)
C311 0.102(5) 0.037(3) 0.088(5) 0.010(3) -0.059(4) -0.003(3)
C305 0.109(6) 0.032(3) 0.074(4) 0.011(3) -0.008(4) 0.011(3)
C330 0.117(6) 0.042(4) 0.071(4) 0.008(3) 0.024(4) 0.008(4)
C328 0.079(5) 0.087(6) 0.072(5) 0.032(4) -0.011(4) -0.014(4)
C314 0.101(5) 0.037(3) 0.079(4) -0.004(3) -0.044(4) 0.014(3)
C329 0.122(7) 0.078(6) 0.078(5) 0.038(5) 0.006(5) -0.024(5)
C320 0.098(6) 0.114(8) 0.072(5) 0.037(5) 0.001(4) 0.043(6)
C319 0.104(6) 0.120(8) 0.066(5) 0.032(5) 0.003(4) 0.048(6)
I403 0.123(5) 0.063(2) 0.061(3) -0.0251(19) -0.034(3) 0.053(3)
Zn42 0.135(9) 0.023(2) 0.056(5) 0.001(3) -0.031(5) -0.010(5)
I404 0.218(8) 0.069(3) 0.074(2) 0.0077(17) -0.021(3) -0.076(4)
I401 0.207(4) 0.0501(16) 0.090(2) -0.0291(13) 0.062(2) -0.049(2)
Zn41 0.120(3) 0.0160(14) 0.095(4) 0.002(2) 0.061(3) 0.0008(19)
I402 0.124(2) 0.0332(11) 0.166(3) 0.0374(16) 0.098(2) 0.0315(13)
C2A 0.076(13) 0.077(15) 0.123(18) -0.014(14) 0.019(13) -0.023(12)
C3A 0.087(14) 0.035(10) 0.088(14) 0.006(10) -0.007(12) -0.001(10)
C4A 0.110(17) 0.077(16) 0.065(13) 0.001(12) -0.011(13) -0.002(14)
C5A 0.096(17) 0.095(18) 0.13(2) -0.030(17) 0.010(16) -0.027(15)
C6A 0.063(13) 0.099(18) 0.16(2) -0.053(17) 0.043(15) -0.005(13)
C1A 0.082(16) 0.11(2) 0.14(2) -0.024(18) 0.036(16) 0.007(15)
C14A 0.072(12) 0.077(13) 0.074(12) -0.011(11) 0.036(10) -0.021(10)
C15A 0.067(12) 0.083(15) 0.094(15) -0.028(13) 0.035(11) -0.003(11)
C16A 0.079(15) 0.085(17) 0.14(2) -0.055(16) 0.055(15) -0.009(13)
C17A 0.089(16) 0.13(2) 0.089(16) -0.054(17) 0.036(13) -0.018(16)
C18A 0.12(2) 0.15(2) 0.076(15) -0.024(17) 0.045(15) -0.017(19)
C19A 0.093(15) 0.13(2) 0.053(11) -0.010(13) 0.034(11) -0.032(15)
C14B 0.087(13) 0.21(2) 0.057(11) 0.022(14) 0.026(10) -0.051(14)
C15B 0.097(16) 0.22(3) 0.066(13) 0.017(17) 0.026(13) -0.050(17)
C16B 0.111(17) 0.22(3) 0.075(14) 0.011(18) 0.002(14) -0.043(18)
C17B 0.073(14) 0.21(3) 0.048(12) 0.015(16) -0.015(12) -0.028(16)
C18B 0.041(12) 0.21(3) 0.047(11) 0.037(15) -0.011(10) -0.023(14)
C19B 0.057(12) 0.21(2) 0.053(12) 0.039(15) -0.014(11) -0.048(14)
C7B 0.080(13) 0.19(2) 0.076(13) -0.015(14) 0.033(11) 0.007(14)
C8B 0.063(12) 0.19(2) 0.069(13) -0.021(15) 0.017(11) 0.030(15)
C9B 0.080(14) 0.18(2) 0.075(15) -0.010(16) 0.015(12) 0.073(16)
C10B 0.080(14) 0.16(2) 0.090(15) 0.002(16) 0.043(12) 0.047(16)
C11B 0.072(14) 0.17(2) 0.087(15) -0.003(17) 0.021(13) 0.013(16)
C12B 0.071(14) 0.18(2) 0.069(14) -0.004(16) 0.015(12) 0.007(16)
C4B 0.095(14) 0.20(2) 0.085(13) -0.003(14) 0.039(12) -0.021(14)
C5B 0.116(17) 0.21(2) 0.106(16) -0.008(17) 0.044(15) -0.030(17)
C6B 0.121(18) 0.20(2) 0.102(17) 0.005(18) 0.040(16) -0.046(18)
C1B 0.112(17) 0.20(2) 0.085(15) 0.006(17) 0.038(14) -0.046(17)
C2B 0.088(13) 0.20(2) 0.063(12) 0.008(13) 0.036(11) -0.050(14)
C3B 0.075(14) 0.19(2) 0.063(13) 0.006(14) 0.042(11) -0.035(15)
O1A 0.26(4) 0.13(2) 0.107(19) -0.016(17) -0.04(2) -0.01(2)
C7A 0.074(14) 0.065(13) 0.070(14) -0.029(13) -0.046(13) 0.023(12)
C12A 0.079(16) 0.085(19) 0.073(15) -0.013(14) -0.029(13) 0.017(15)
C11A 0.084(17) 0.067(14) 0.043(12) -0.007(11) -0.009(10) 0.009(13)
C10A 0.082(19) 0.062(11) 0.07(2) 0.000(12) -0.014(16) -0.011(14)
C9A 0.078(16) 0.09(2) 0.090(18) -0.003(16) -0.042(14) -0.008(17)
C8A 0.081(17) 0.058(13) 0.100(19) -0.008(13) -0.069(14) -0.019(12)
C13A 0.11(2) 0.11(3) 0.19(4) -0.07(3) 0.01(3) 0.00(2)
C13B 0.09(2) 0.21(4) 0.10(2) -0.03(3) 0.02(2) 0.03(3)
O1B 0.14(2) 0.21(3) 0.16(3) -0.05(3) 0.09(2) -0.02(2)
Zn43 0.043(3) 0.031(3) 0.094(6) -0.006(3) -0.022(3) 0.006(3)
I405 0.0465(18) 0.0418(17) 0.095(3) -0.0218(16) -0.0146(19) 0.0043(12)
I406 0.083(3) 0.093(4) 0.069(3) -0.029(2) 0.000(2) -0.002(3)
I305 0.1127(5) 0.0350(3) 0.0971(5) 0.0010(3) -0.0254(4) -0.0208(3)
I306 0.0717(4) 0.0951(5) 0.0698(4) -0.0352(3) -0.0046(3) -0.0055(3)
Zn33 0.0583(6) 0.0317(5) 0.0630(6) -0.0113(4) -0.0201(5) 0.0005(4)
C801 0.31(4) 0.053(14) 0.089(17) 0.001(13) 0.05(2) 0.00(2)
C802 0.32(4) 0.068(17) 0.13(2) 0.046(16) 0.10(2) 0.01(2)
C803 0.30(4) 0.080(19) 0.17(3) 0.039(19) 0.08(3) 0.03(2)
C804 0.30(4) 0.14(3) 0.17(3) -0.02(2) 0.03(3) 0.01(3)
C805 0.27(4) 0.17(3) 0.17(3) -0.02(3) 0.02(3) -0.02(3)
C806 0.24(3) 0.14(2) 0.11(2) -0.03(2) 0.03(2) -0.09(2)

loop_
_atom_type_symbol
_atom_type_description
_atom_type_scat_dispersion_real
_atom_type_scat_dispersion_imag
_atom_type_scat_source
C C 0.0181 0.0091 'International Tables Vol C Tables 4.2.6.8 and 6.1.1.4'
H H 0.0000 0.0000 'International Tables Vol C Tables 4.2.6.8 and 6.1.1.4'
I I -0.3257 6.8362 'International Tables Vol C Tables 4.2.6.8 and 6.1.1.4'
N N 0.0311 0.0180 'International Tables Vol C Tables 4.2.6.8 and 6.1.1.4'
O O 0.0492 0.0322 'International Tables Vol C Tables 4.2.6.8 and 6.1.1.4'
Zn Zn -1.5491 0.6778 'International Tables Vol C Tables 4.2.6.8 and 6.1.1.4'

loop_
_exptl_crystal_face_index_h
_exptl_crystal_face_index_k
_exptl_crystal_face_index_l
_exptl_crystal_face_perp_dist
1 0 0 0.0950
0 -1 0 0.1600
-1 2 2 0.1300
-1 0 1 0.0350
1 0 -1 0.0550
2 -2 -1 0.1650
1 2 0 0.1400
-2 2 1 0.1300
0 0 -1 0.0285
0 0 1 0.0350
-1 0 0 0.0580
-1 -1 0 0.1500

loop_
_geom_angle_atom_site_label_1
_geom_angle_atom_site_label_2
_geom_angle_atom_site_label_3
_geom_angle
_geom_angle_site_symmetry_1
_geom_angle_site_symmetry_3
_geom_angle_publ_flag
I304 Zn32 I303 126.66(13) . . ?
N312 Zn32 I303 110.5(2) 8_566 . ?
N312 Zn32 I304 105.1(2) 8_566 . ?
N305 Zn32 I303 105.9(2) . . ?
N305 Zn32 I304 107.2(2) . . ?
N305 Zn32 N312 97.8(2) . 8_566 ?
I505 Zn53 N307 92.0(6) . . ?
I506 Zn53 I505 136.3(8) . . ?
I506 Zn53 N307 119.9(8) . . ?
N306 Zn53 I505 92.0(7) . . ?
N306 Zn53 I506 120.3(8) . . ?
N306 Zn53 N307 80.4(5) . . ?
I302 Zn31 I301 122.4(3) . . ?
N301 Zn31 I302 107.2(3) . . ?
N301 Zn31 I301 107.4(3) . . ?
N311 Zn31 I302 103.1(3) 3 . ?
N311 Zn31 I301 110.1(4) 3 . ?
N311 Zn31 N301 105.3(4) 3 . ?
C307 N304 C308 114.8(5) . . ?
C306 N302 C308 113.9(4) . . ?
C307 N303 C306 114.4(4) . . ?
C324 N308 C326 113.4(6) . . ?
Zn32 N312 Zn42 15.8(4) 8_465 8_465 ?
C332 N312 Zn32 120.4(5) . 8_465 ?
C332 N312 Zn42 136.2(7) . 8_465 ?
C336 N312 Zn32 121.2(5) . 8_465 ?
C336 N312 C332 118.1(5) . . ?
C336 N312 Zn42 105.6(6) . 8_465 ?
C326 N310 C325 114.9(6) . . ?
C325 N309 C324 114.7(5) . . ?
C301 N301 Zn31 114.2(5) . . ?
C301 N301 Zn41 121.9(5) . . ?
C301 N301 Zn51 148.5(8) . . ?
C305 N301 Zn31 127.5(5) . . ?
C305 N301 C301 118.2(5) . . ?
C305 N301 Zn41 120.0(5) . . ?
C305 N301 Zn51 93.2(7) . . ?
C312 N305 Zn32 125.1(4) . . ?
C312 N305 Zn42 116.5(6) . . ?
C311 N305 Zn32 117.1(4) . . ?
C311 N305 C312 117.2(5) . . ?
C311 N305 Zn42 125.9(5) . . ?
Zn31 N311 Zn51 34.2(6) 3_445 3_445 ?
C330 N311 Zn31 127.3(7) . 3_445 ?
C330 N311 Zn41 119.5(6) . 3_445 ?
C330 N311 Zn51 96.7(10) . 3_445 ?
C329 N311 Zn31 115.3(6) . 3_445 ?
C329 N311 C330 117.4(8) . . ?
C329 N311 Zn41 123.2(6) . 3_445 ?
C329 N311 Zn51 143.5(10) . 3_445 ?
Zn41 N311 Zn51 26.7(6) 3_445 3_445 ?
C318 N306 Zn53 127.2(6) . . ?
C318 N306 C314 117.1(5) . . ?
C318 N306 Zn43 135.0(5) . . ?
C318 N306 Zn33 121.7(4) . . ?
C314 N306 Zn53 108.8(7) . . ?
C314 N306 Zn43 97.7(5) . . ?
C314 N306 Zn33 121.1(4) . . ?
C323 N307 Zn53 104.1(7) . . ?
C323 N307 Zn43 96.2(5) . . ?
C323 N307 Zn33 122.7(6) . . ?
C319 N307 Zn53 136.5(6) . . ?
C319 N307 C323 119.0(7) . . ?
C319 N307 Zn43 143.2(5) . . ?
C319 N307 Zn33 118.3(5) . . ?
N304 C307 N303 125.5(5) . . ?
N304 C307 C309 118.1(5) . . ?
N303 C307 C309 116.3(5) . . ?
C333 C334 C326 121.2(6) . . ?
C335 C334 C326 119.9(6) . . ?
C335 C334 C333 118.9(6) . . ?
N302 C306 C303 118.6(5) . . ?
N303 C306 N302 125.9(5) . . ?
N303 C306 C303 115.5(5) . . ?
C302 C303 C306 118.8(5) . . ?
C304 C303 C306 122.8(5) . . ?
C304 C303 C302 118.4(5) . . ?
N308 C324 C321 116.6(7) . . ?
N309 C324 N308 126.2(6) . . ?
N309 C324 C321 117.1(5) . . ?
N308 C326 C334 116.6(6) . . ?
N310 C326 N308 125.7(5) . . ?
N310 C326 C334 117.7(6) . . ?
C313 C309 C307 121.3(5) . . ?
C310 C309 C307 119.9(5) . . ?
C310 C309 C313 118.8(5) . . ?
N304 C308 N302 125.2(5) . . ?
N304 C308 C316 116.1(5) . . ?
N302 C308 C316 118.7(5) . . ?
N310 C325 C327 117.8(6) . . ?
N309 C325 N310 124.9(7) . . ?
N309 C325 C327 117.3(6) . . ?
C334 C333 H333 120.8 . . ?
C332 C333 C334 118.4(7) . . ?
C332 C333 H333 120.8 . . ?
C322 C321 C324 120.6(6) . . ?
C322 C321 C320 119.8(7) . . ?
C320 C321 C324 119.6(8) . . ?
C315 C316 C308 121.1(5) . . ?
C317 C316 C308 120.1(5) . . ?
C317 C316 C315 118.9(5) . . ?
C331 C327 C325 121.6(6) . . ?
C331 C327 C328 118.1(7) . . ?
C328 C327 C325 120.2(7) . . ?
N312 C332 C333 123.3(7) . . ?
N312 C332 H332 118.4 . . ?
C333 C332 H332 118.4 . . ?
C321 C322 H322 120.2 . . ?
C321 C322 C323 119.5(7) . . ?
C323 C322 H322 120.2 . . ?
C303 C302 H302 120.2 . . ?
C301 C302 C303 119.5(6) . . ?
C301 C302 H302 120.2 . . ?
C309 C313 H313 120.9 . . ?
C312 C313 C309 118.1(6) . . ?
C312 C313 H313 120.9 . . ?
C303 C304 H304 120.5 . . ?
C303 C304 C305 119.0(6) . . ?
C305 C304 H304 120.5 . . ?
C334 C335 H335 121.0 . . ?
C334 C335 C336 117.9(7) . . ?
C336 C335 H335 121.0 . . ?
C316 C315 H315 121.2 . . ?
C316 C315 C314 117.6(6) . . ?
C314 C315 H315 121.2 . . ?
N301 C301 C302 121.9(7) . . ?
N301 C301 H301 119.1 . . ?
C302 C301 H301 119.1 . . ?
C309 C310 H310 120.6 . . ?
C309 C310 C311 118.7(6) . . ?
C311 C310 H310 120.6 . . ?
C316 C317 H317 120.2 . . ?
C318 C317 C316 119.6(6) . . ?
C318 C317 H317 120.2 . . ?
N305 C312 C313 123.3(6) . . ?
N305 C312 H312 118.3 . . ?
C313 C312 H312 118.3 . . ?
N312 C336 C335 123.5(7) . . ?
N312 C336 H336 118.3 . . ?
C335 C336 H336 118.3 . . ?
N306 C318 C317 122.8(6) . . ?
N306 C318 H318 118.6 . . ?
C317 C318 H318 118.6 . . ?
C327 C331 H331 120.4 . . ?
C330 C331 C327 119.2(7) . . ?
C330 C331 H331 120.4 . . ?
N307 C323 C322 120.7(8) . . ?
N307 C323 H323 119.7 . . ?
C322 C323 H323 119.7 . . ?
N305 C311 C310 123.9(6) . . ?
N305 C311 H311 118.1 . . ?
C310 C311 H311 118.1 . . ?
N301 C305 C304 122.9(6) . . ?
N301 C305 H305 118.5 . . ?
C304 C305 H305 118.5 . . ?
N311 C330 C331 123.4(8) . . ?
N311 C330 H330 118.3 . . ?
C331 C330 H330 118.3 . . ?
C327 C328 H328 121.3 . . ?
C327 C328 C329 117.3(8) . . ?
C329 C328 H328 121.3 . . ?
N306 C314 C315 124.0(6) . . ?
N306 C314 H314 118.0 . . ?
C315 C314 H314 118.0 . . ?
N311 C329 C328 124.6(8) . . ?
N311 C329 H329 117.7 . . ?
C328 C329 H329 117.7 . . ?
C321 C320 H320 120.6 . . ?
C319 C320 C321 118.7(9) . . ?
C319 C320 H320 120.6 . . ?
N307 C319 C320 122.2(7) . . ?
N307 C319 H319 118.9 . . ?
C320 C319 H319 118.9 . . ?
N312 Zn42 N305 96.9(5) 8_566 . ?
N312 Zn42 I403 97.4(5) 8_566 . ?
N312 Zn42 I404 115.1(6) 8_566 . ?
N305 Zn42 I403 93.3(5) . . ?
N305 Zn42 I404 117.9(5) . . ?
I403 Zn42 I404 129.7(5) . . ?
N301 Zn41 N311 99.1(4) . 3 ?
N301 Zn41 I401 104.1(3) . . ?
N301 Zn41 I402 111.5(4) . . ?
N311 Zn41 I401 104.4(4) 3 . ?
N311 Zn41 I402 110.4(3) 3 . ?
I401 Zn41 I402 124.2(3) . . ?
C3A C2A C1A 120.0 . . ?
C3A C2A C14A 119.9(13) . . ?
C1A C2A C14A 120.0(13) . . ?
C2A C3A H3A 120.0 . . ?
C4A C3A C2A 120.0 . . ?
C4A C3A H3A 120.0 . . ?
C3A C4A C5A 120.0 . . ?
C3A C4A C7A 121.9(12) . . ?
C5A C4A C7A 117.7(12) . . ?
C4A C5A C6A 120.0 . . ?
C4A C5A O1A 119.0(18) . . ?
C6A C5A O1A 121.0(18) . . ?
C5A C6A H6A 120.0 . . ?
C1A C6A C5A 120.0 . . ?
C1A C6A H6A 120.0 . . ?
C2A C1A H1A 120.0 . . ?
C6A C1A C2A 120.0 . . ?
C6A C1A H1A 120.0 . . ?
C15A C14A C2A 116.9(13) . . ?
C15A C14A C19A 120.0 . . ?
C19A C14A C2A 122.7(13) . . ?
C14A C15A H15A 120.0 . . ?
C16A C15A C14A 120.0 . . ?
C16A C15A H15A 120.0 . . ?
C15A C16A H16A 120.0 . . ?
C15A C16A C17A 120.0 . . ?
C17A C16A H16A 120.0 . . ?
C16A C17A H17A 120.0 . . ?
C18A C17A C16A 120.0 . . ?
C18A C17A H17A 120.0 . . ?
C17A C18A H18A 120.0 . . ?
C17A C18A C19A 120.0 . . ?
C19A C18A H18A 120.0 . . ?
C14A C19A H19A 120.0 . . ?
C18A C19A C14A 120.0 . . ?
C18A C19A H19A 120.0 . . ?
C15B C14B C19B 120.0 . . ?
C15B C14B C2B 125.4(19) . . ?
C19B C14B C2B 114.5(19) . . ?
C14B C15B H15B 120.0 . . ?
C14B C15B C16B 120.0 . . ?
C16B C15B H15B 120.0 . . ?
C15B C16B H16B 120.0 . . ?
C17B C16B C15B 120.0 . . ?
C17B C16B H16B 120.0 . . ?
C16B C17B H17B 120.0 . . ?
C16B C17B C18B 120.0 . . ?
C18B C17B H17B 120.0 . . ?
C17B C18B H18B 120.0 . . ?
C19B C18B C17B 120.0 . . ?
C19B C18B H18B 120.0 . . ?
C14B C19B H19B 120.0 . . ?
C18B C19B C14B 120.0 . . ?
C18B C19B H19B 120.0 . . ?
C8B C7B C12B 120.0 . . ?
C8B C7B C4B 118(2) . . ?
C12B C7B C4B 121(2) . . ?
C7B C8B C13B 120.9(19) . . ?
C9B C8B C7B 120.0 . . ?
C9B C8B C13B 119.0(19) . . ?
C8B C9B H9B 120.0 . . ?
C8B C9B C10B 120.0 . . ?
C10B C9B H9B 120.0 . . ?
C9B C10B H10B 120.0 . . ?
C11B C10B C9B 120.0 . . ?
C11B C10B H10B 120.0 . . ?
C10B C11B H11B 120.0 . . ?
C12B C11B C10B 120.0 . . ?
C12B C11B H11B 120.0 . . ?
C7B C12B H12B 120.0 . . ?
C11B C12B C7B 120.0 . . ?
C11B C12B H12B 120.0 . . ?
C5B C4B C7B 122.6(18) . . ?
C5B C4B C3B 120.0 . . ?
C3B C4B C7B 117.4(18) . . ?
C6B C5B C4B 120.0 . . ?
O1B C5B C4B 120.1(18) . . ?
O1B C5B C6B 119.6(18) . . ?
C5B C6B H6B 120.0 . . ?
C5B C6B C1B 120.0 . . ?
C1B C6B H6B 120.0 . . ?
C6B C1B H1B 120.0 . . ?
C6B C1B C2B 120.0 . . ?
C2B C1B H1B 120.0 . . ?
C1B C2B C14B 115.7(17) . . ?
C3B C2B C14B 124.0(17) . . ?
C3B C2B C1B 120.0 . . ?
C4B C3B H3B 120.0 . . ?
C2B C3B C4B 120.0 . . ?
C2B C3B H3B 120.0 . . ?
C5A O1A H1AA 109.5 . . ?
N301 Zn51 N311 89.0(9) . 3 ?
N301 Zn51 I502 123.6(16) . . ?
N301 Zn51 I501 90.7(10) . . ?
N311 Zn51 I502 129.2(16) 3 . ?
N311 Zn51 I501 89.2(9) 3 . ?
I502 Zn51 I501 123.8(12) . . ?
C12A C7A C4A 116.1(12) . . ?
C12A C7A C8A 120.0 . . ?
C8A C7A C4A 123.7(13) . . ?
C7A C12A H12A 120.0 . . ?
C11A C12A C7A 120.0 . . ?
C11A C12A H12A 120.0 . . ?
C12A C11A H11A 120.0 . . ?
C10A C11A C12A 120.0 . . ?
C10A C11A H11A 120.0 . . ?
C11A C10A H10A 120.0 . . ?
C11A C10A C9A 120.0 . . ?
C9A C10A H10A 120.0 . . ?
C10A C9A H9A 120.0 . . ?
C10A C9A C8A 120.0 . . ?
C8A C9A H9A 120.0 . . ?
C7A C8A C13A 123.8(16) . . ?
C9A C8A C7A 120.0 . . ?
C9A C8A C13A 116.2(16) . . ?
C8A C13A H13A 109.5 . . ?
C8A C13A H13B 109.5 . . ?
C8A C13A H13C 109.5 . . ?
H13A C13A H13B 109.5 . . ?
H13A C13A H13C 109.5 . . ?
H13B C13A H13C 109.5 . . ?
C8B C13B H13D 109.5 . . ?
C8B C13B H13E 109.5 . . ?
C8B C13B H13F 109.5 . . ?
H13D C13B H13E 109.5 . . ?
H13D C13B H13F 109.5 . . ?
H13E C13B H13F 109.5 . . ?
C5B O1B H1BA 109.5 . . ?
N306 Zn43 N307 77.9(3) . . ?
N306 Zn43 I405 90.4(3) . . ?
N306 Zn43 I406 130.1(4) . . ?
I405 Zn43 N307 96.8(3) . . ?
I406 Zn43 N307 125.3(3) . . ?
I406 Zn43 I405 123.7(3) . . ?
N306 Zn33 N307 102.0(2) . . ?
N306 Zn33 I305 108.17(18) . . ?
N306 Zn33 I306 104.5(2) . . ?
N307 Zn33 I305 106.61(19) . . ?
N307 Zn33 I306 107.45(18) . . ?
I306 Zn33 I305 125.73(5) . . ?
H80A C801 H80B 107.1 . . ?
C802 C801 H80A 107.8 . . ?
C802 C801 H80B 107.8 . . ?
C806 C801 H80A 107.8 . . ?
C806 C801 H80B 107.8 . . ?
C806 C801 C802 118.2(17) . . ?
C801 C802 H80C 107.3 . . ?
C801 C802 H80D 107.3 . . ?
H80C C802 H80D 106.9 . . ?
C803 C802 C801 120.3(17) . . ?
C803 C802 H80C 107.3 . . ?
C803 C802 H80D 107.3 . . ?
C802 C803 H80E 108.0 . . ?
C802 C803 H80F 108.0 . . ?
H80E C803 H80F 107.3 . . ?
C804 C803 C802 117.2(17) . . ?
C804 C803 H80E 108.0 . . ?
C804 C803 H80F 108.0 . . ?
C803 C804 H80G 107.4 . . ?
C803 C804 H80H 107.4 . . ?
C803 C804 C805 119.8(18) . . ?
H80G C804 H80H 106.9 . . ?
C805 C804 H80G 107.4 . . ?
C805 C804 H80H 107.4 . . ?
C804 C805 H80I 108.6 . . ?
C804 C805 H80J 108.6 . . ?
C804 C805 C806 114(2) . . ?
H80I C805 H80J 107.6 . . ?
C806 C805 H80I 108.6 . . ?
C806 C805 H80J 108.6 . . ?
C801 C806 C805 112(2) . . ?
C801 C806 H80K 109.3 . . ?
C801 C806 H80L 109.3 . . ?
C805 C806 H80K 109.3 . . ?
C805 C806 H80L 109.3 . . ?
H80K C806 H80L 107.9 . . ?

loop_
_geom_bond_atom_site_label_1
_geom_bond_atom_site_label_2
_geom_bond_distance
_geom_bond_site_symmetry_2
_geom_bond_publ_flag
I303 Zn32 2.539(3) . ?
I304 Zn32 2.531(3) . ?
I302 Zn31 2.534(7) . ?
I505 Zn53 2.568(18) . ?
I506 Zn53 2.473(18) . ?
I301 Zn31 2.551(6) . ?
Zn32 N312 2.077(6) 8_566 ?
Zn32 N305 2.073(5) . ?
Zn53 N306 2.299(17) . ?
Zn53 N307 2.644(17) . ?
Zn31 N301 2.071(9) . ?
Zn31 N311 1.959(10) 3 ?
N304 C307 1.326(7) . ?
N304 C308 1.337(7) . ?
N302 C306 1.335(7) . ?
N302 C308 1.339(7) . ?
N303 C307 1.329(7) . ?
N303 C306 1.332(7) . ?
N308 C324 1.335(8) . ?
N308 C326 1.342(9) . ?
N312 C332 1.324(9) . ?
N312 C336 1.322(10) . ?
N312 Zn42 2.088(13) 8_465 ?
N310 C326 1.313(9) . ?
N310 C325 1.347(8) . ?
N309 C324 1.325(9) . ?
N309 C325 1.318(9) . ?
N301 C301 1.352(10) . ?
N301 C305 1.313(10) . ?
N301 Zn41 2.100(9) . ?
N301 Zn51 2.27(4) . ?
N305 C312 1.333(9) . ?
N305 C311 1.327(9) . ?
N305 Zn42 2.090(13) . ?
N311 C330 1.327(10) . ?
N311 C329 1.291(12) . ?
N311 Zn41 2.110(10) 3_445 ?
N311 Zn51 2.30(3) 3_445 ?
N306 C318 1.335(8) . ?
N306 C314 1.336(10) . ?
N306 Zn43 2.353(9) . ?
N306 Zn33 2.055(5) . ?
N307 C323 1.347(9) . ?
N307 C319 1.328(11) . ?
N307 Zn43 2.722(10) . ?
N307 Zn33 2.066(6) . ?
C307 C309 1.492(7) . ?
C334 C326 1.497(7) . ?
C334 C333 1.392(10) . ?
C334 C335 1.379(10) . ?
C306 C303 1.495(7) . ?
C303 C302 1.380(9) . ?
C303 C304 1.367(8) . ?
C324 C321 1.478(10) . ?
C309 C313 1.395(9) . ?
C309 C310 1.365(8) . ?
C308 C316 1.490(7) . ?
C325 C327 1.479(10) . ?
C333 H333 0.9500 . ?
C333 C332 1.383(9) . ?
C321 C322 1.344(11) . ?
C321 C320 1.373(10) . ?
C316 C315 1.381(8) . ?
C316 C317 1.376(9) . ?
C327 C331 1.379(11) . ?
C327 C328 1.379(10) . ?
C332 H332 0.9500 . ?
C322 H322 0.9500 . ?
C322 C323 1.380(10) . ?
C302 H302 0.9500 . ?
C302 C301 1.374(9) . ?
C313 H313 0.9500 . ?
C313 C312 1.377(9) . ?
C304 H304 0.9500 . ?
C304 C305 1.390(9) . ?
C335 H335 0.9500 . ?
C335 C336 1.395(10) . ?
C315 H315 0.9500 . ?
C315 C314 1.383(9) . ?
C301 H301 0.9500 . ?
C310 H310 0.9500 . ?
C310 C311 1.372(9) . ?
C317 H317 0.9500 . ?
C317 C318 1.368(9) . ?
C312 H312 0.9500 . ?
C336 H336 0.9500 . ?
C318 H318 0.9500 . ?
C331 H331 0.9500 . ?
C331 C330 1.365(11) . ?
C323 H323 0.9500 . ?
C311 H311 0.9500 . ?
C305 H305 0.9500 . ?
C330 H330 0.9500 . ?
C328 H328 0.9500 . ?
C328 C329 1.400(13) . ?
C314 H314 0.9500 . ?
C329 H329 0.9500 . ?
C320 H320 0.9500 . ?
C320 C319 1.360(12) . ?
C319 H319 0.9500 . ?
I403 Zn42 2.531(10) . ?
Zn42 I404 2.536(9) . ?
I401 Zn41 2.534(7) . ?
Zn41 I402 2.544(7) . ?
C2A C3A 1.3900 . ?
C2A C1A 1.3900 . ?
C2A C14A 1.552(13) . ?
C3A H3A 0.9500 . ?
C3A C4A 1.3900 . ?
C4A C5A 1.3900 . ?
C4A C7A 1.558(14) . ?
C5A C6A 1.3900 . ?
C5A O1A 1.47(3) . ?
C6A H6A 0.9500 . ?
C6A C1A 1.3900 . ?
C1A H1A 0.9500 . ?
C14A C15A 1.3900 . ?
C14A C19A 1.3900 . ?
C15A H15A 0.9500 . ?
C15A C16A 1.3900 . ?
C16A H16A 0.9500 . ?
C16A C17A 1.3900 . ?
C17A H17A 0.9500 . ?
C17A C18A 1.3900 . ?
C18A H18A 0.9500 . ?
C18A C19A 1.3900 . ?
C19A H19A 0.9500 . ?
C14B C15B 1.3900 . ?
C14B C19B 1.3900 . ?
C14B C2B 1.59(2) . ?
C15B H15B 0.9500 . ?
C15B C16B 1.3900 . ?
C16B H16B 0.9500 . ?
C16B C17B 1.3900 . ?
C17B H17B 0.9500 . ?
C17B C18B 1.3900 . ?
C18B H18B 0.9500 . ?
C18B C19B 1.3900 . ?
C19B H19B 0.9500 . ?
C7B C8B 1.3900 . ?
C7B C12B 1.3900 . ?
C7B C4B 1.58(2) . ?
C8B C9B 1.3900 . ?
C8B C13B 1.49(3) . ?
C9B H9B 0.9500 . ?
C9B C10B 1.3900 . ?
C10B H10B 0.9500 . ?
C10B C11B 1.3900 . ?
C11B H11B 0.9500 . ?
C11B C12B 1.3900 . ?
C12B H12B 0.9500 . ?
C4B C5B 1.3900 . ?
C4B C3B 1.3900 . ?
C5B C6B 1.3900 . ?
C5B O1B 1.39(3) . ?
C6B H6B 0.9500 . ?
C6B C1B 1.3900 . ?
C1B H1B 0.9500 . ?
C1B C2B 1.3900 . ?
C2B C3B 1.3900 . ?
C3B H3B 0.9500 . ?
O1A H1AA 0.8400 . ?
Zn51 I502 2.538(15) . ?
Zn51 I501 2.549(15) . ?
C7A C12A 1.3900 . ?
C7A C8A 1.3900 . ?
C12A H12A 0.9500 . ?
C12A C11A 1.3900 . ?
C11A H11A 0.9500 . ?
C11A C10A 1.3900 . ?
C10A H10A 0.9500 . ?
C10A C9A 1.3900 . ?
C9A H9A 0.9500 . ?
C9A C8A 1.3900 . ?
C8A C13A 1.50(3) . ?
C13A H13A 0.9800 . ?
C13A H13B 0.9800 . ?
C13A H13C 0.9800 . ?
C13B H13D 0.9800 . ?
C13B H13E 0.9800 . ?
C13B H13F 0.9800 . ?
O1B H1BA 0.8400 . ?
Zn43 I405 2.592(8) . ?
Zn43 I406 2.573(10) . ?
I305 Zn33 2.5369(13) . ?
I306 Zn33 2.5313(14) . ?
C801 H80A 0.9900 . ?
C801 H80B 0.9900 . ?
C801 C802 1.520(19) . ?
C801 C806 1.494(19) . ?
C802 H80C 0.9900 . ?
C802 H80D 0.9900 . ?
C802 C803 1.510(19) . ?
C803 H80E 0.9900 . ?
C803 H80F 0.9900 . ?
C803 C804 1.506(19) . ?
C804 H80G 0.9900 . ?
C804 H80H 0.9900 . ?
C804 C805 1.518(19) . ?
C805 H80I 0.9900 . ?
C805 H80J 0.9900 . ?
C805 C806 1.561(19) . ?
C806 H80K 0.9900 . ?
C806 H80L 0.9900 . ?

loop_
_geom_torsion_atom_site_label_1
_geom_torsion_atom_site_label_2
_geom_torsion_atom_site_label_3
_geom_torsion_atom_site_label_4
_geom_torsion
_geom_torsion_site_symmetry_1
_geom_torsion_site_symmetry_2
_geom_torsion_site_symmetry_3
_geom_torsion_site_symmetry_4
_geom_torsion_publ_flag
Zn32 N312 C332 C333 -172.3(5) 8_465 . . . ?
Zn32 N312 C336 C335 172.7(6) 8_465 . . . ?
Zn32 N305 C312 C313 -171.6(7) . . . . ?
Zn32 N305 C311 C310 173.4(8) . . . . ?
Zn53 N306 C318 C317 148.0(9) . . . . ?
Zn53 N306 C314 C315 -152.6(9) . . . . ?
Zn53 N307 C323 C322 -174.9(7) . . . . ?
Zn53 N307 C319 C320 174.1(10) . . . . ?
Zn31 N301 C301 C302 -179.2(8) . . . . ?
Zn31 N301 C305 C304 177.4(7) . . . . ?
Zn31 N311 C330 C331 176.5(6) 3_445 . . . ?
Zn31 N311 C329 C328 -177.8(8) 3_445 . . . ?
N304 C307 C309 C313 -2.5(10) . . . . ?
N304 C307 C309 C310 179.0(7) . . . . ?
N304 C308 C316 C315 -174.9(7) . . . . ?
N304 C308 C316 C317 4.6(10) . . . . ?
N302 C306 C303 C302 -177.2(7) . . . . ?
N302 C306 C303 C304 4.7(10) . . . . ?
N302 C308 C316 C315 6.1(10) . . . . ?
N302 C308 C316 C317 -174.4(7) . . . . ?
N303 C307 C309 C313 175.3(7) . . . . ?
N303 C307 C309 C310 -3.2(10) . . . . ?
N303 C306 C303 C302 5.0(9) . . . . ?
N303 C306 C303 C304 -173.2(7) . . . . ?
N308 C324 C321 C322 -19.4(8) . . . . ?
N308 C324 C321 C320 159.4(7) . . . . ?
N310 C325 C327 C331 21.8(9) . . . . ?
N310 C325 C327 C328 -160.6(7) . . . . ?
N309 C324 C321 C322 162.5(6) . . . . ?
N309 C324 C321 C320 -18.7(10) . . . . ?
N309 C325 C327 C331 -158.1(6) . . . . ?
N309 C325 C327 C328 19.5(9) . . . . ?
C307 N304 C308 N302 -4.1(9) . . . . ?
C307 N304 C308 C316 176.9(6) . . . . ?
C307 N303 C306 N302 -5.7(9) . . . . ?
C307 N303 C306 C303 171.9(5) . . . . ?
C307 C309 C313 C312 -179.5(7) . . . . ?
C307 C309 C310 C311 -179.5(8) . . . . ?
C334 C333 C332 N312 -0.9(9) . . . . ?
C334 C335 C336 N312 -0.1(12) . . . . ?
C306 N302 C308 N304 1.0(9) . . . . ?
C306 N302 C308 C316 179.9(6) . . . . ?
C306 N303 C307 N304 2.0(9) . . . . ?
C306 N303 C307 C309 -175.6(6) . . . . ?
C306 C303 C302 C301 -177.4(8) . . . . ?
C306 C303 C304 C305 176.2(7) . . . . ?
C303 C302 C301 N301 1.6(14) . . . . ?
C303 C304 C305 N301 0.8(13) . . . . ?
C324 N308 C326 N310 -3.9(8) . . . . ?
C324 N308 C326 C334 174.1(4) . . . . ?
C324 N309 C325 N310 -2.8(8) . . . . ?
C324 N309 C325 C327 177.1(5) . . . . ?
C324 C321 C322 C323 -179.9(6) . . . . ?
C324 C321 C320 C319 -178.7(9) . . . . ?
C326 N308 C324 N309 2.6(8) . . . . ?
C326 N308 C324 C321 -175.3(5) . . . . ?
C326 N310 C325 N309 1.7(8) . . . . ?
C326 N310 C325 C327 -178.2(5) . . . . ?
C326 C334 C333 C332 178.9(5) . . . . ?
C326 C334 C335 C336 -178.5(6) . . . . ?
C309 C313 C312 N305 0.3(14) . . . . ?
C309 C310 C311 N305 -2.4(16) . . . . ?
C308 N304 C307 N303 2.5(9) . . . . ?
C308 N304 C307 C309 -179.9(6) . . . . ?
C308 N302 C306 N303 4.3(9) . . . . ?
C308 N302 C306 C303 -173.3(6) . . . . ?
C308 C316 C315 C314 -179.0(7) . . . . ?
C308 C316 C317 C318 179.9(7) . . . . ?
C325 N310 C326 N308 1.9(8) . . . . ?
C325 N310 C326 C334 -176.0(5) . . . . ?
C325 N309 C324 N308 0.4(8) . . . . ?
C325 N309 C324 C321 178.3(5) . . . . ?
C325 C327 C331 C330 177.6(7) . . . . ?
C325 C327 C328 C329 -178.5(7) . . . . ?
C333 C334 C326 N308 -7.6(8) . . . . ?
C333 C334 C326 N310 170.6(5) . . . . ?
C333 C334 C335 C336 0.7(10) . . . . ?
C321 C322 C323 N307 -1.1(11) . . . . ?
C321 C320 C319 N307 -1.8(17) . . . . ?
C316 C315 C314 N306 -1.6(14) . . . . ?
C316 C317 C318 N306 -0.4(14) . . . . ?
C327 C331 C330 N311 0.7(12) . . . . ?
C327 C328 C329 N311 1.0(14) . . . . ?
C332 N312 C336 C335 -1.0(11) . . . . ?
C322 C321 C320 C319 0.1(14) . . . . ?
C302 C303 C304 C305 -1.9(12) . . . . ?
C313 C309 C310 C311 2.0(13) . . . . ?
C304 C303 C302 C301 0.8(12) . . . . ?
C335 C334 C326 N308 171.6(6) . . . . ?
C335 C334 C326 N310 -10.3(8) . . . . ?
C335 C334 C333 C332 -0.2(9) . . . . ?
C315 C316 C317 C318 -0.6(12) . . . . ?
C301 N301 C305 C304 1.5(13) . . . . ?
C310 C309 C313 C312 -1.0(12) . . . . ?
C317 C316 C315 C314 1.5(12) . . . . ?
C312 N305 C311 C310 1.7(15) . . . . ?
C336 N312 C332 C333 1.5(10) . . . . ?
C318 N306 C314 C315 0.6(14) . . . . ?
C331 C327 C328 C329 -0.7(12) . . . . ?
C323 N307 C319 C320 2.0(15) . . . . ?
C311 N305 C312 C313 -0.6(14) . . . . ?
C305 N301 C301 C302 -2.7(13) . . . . ?
C330 N311 C329 C328 -0.3(14) . . . . ?
C328 C327 C331 C330 0.0(11) . . . . ?
C314 N306 C318 C317 0.4(13) . . . . ?
C329 N311 C330 C331 -0.5(12) . . . . ?
C320 C321 C322 C323 1.2(11) . . . . ?
C319 N307 C323 C322 -0.5(11) . . . . ?
Zn42 N312 C332 C333 -172.8(7) 8_465 . . . ?
Zn42 N312 C336 C335 174.9(8) 8_465 . . . ?
Zn42 N305 C312 C313 173.0(9) . . . . ?
Zn42 N305 C311 C310 -171.2(9) . . . . ?
Zn41 N301 C301 C302 176.0(7) . . . . ?
Zn41 N301 C305 C304 -177.2(7) . . . . ?
Zn41 N311 C330 C331 178.6(6) 3_445 . . . ?
Zn41 N311 C329 C328 -179.4(8) 3_445 . . . ?
C2A C3A C4A C5A 0.0 . . . . ?
C2A C3A C4A C7A -173.0(17) . . . . ?
C2A C14A C15A C16A 172.7(14) . . . . ?
C2A C14A C19A C18A -172.3(15) . . . . ?
C3A C2A C1A C6A 0.0 . . . . ?
C3A C2A C14A C15A -150.3(11) . . . . ?
C3A C2A C14A C19A 22.2(18) . . . . ?
C3A C4A C5A C6A 0.0 . . . . ?
C3A C4A C5A O1A -179.8(12) . . . . ?
C3A C4A C7A C12A -83.6(17) . . . . ?
C3A C4A C7A C8A 91.5(14) . . . . ?
C4A C5A C6A C1A 0.0 . . . . ?
C4A C7A C12A C11A 175.3(19) . . . . ?
C4A C7A C8A C9A -175(2) . . . . ?
C4A C7A C8A C13A 5(3) . . . . ?
C5A C4A C7A C12A 103.2(15) . . . . ?
C5A C4A C7A C8A -81.7(15) . . . . ?
C5A C6A C1A C2A 0.0 . . . . ?
C1A C2A C3A C4A 0.0 . . . . ?
C1A C2A C14A C15A 27.6(16) . . . . ?
C1A C2A C14A C19A -159.9(10) . . . . ?
C14A C2A C3A C4A 177.9(16) . . . . ?
C14A C2A C1A C6A -177.9(16) . . . . ?
C14A C15A C16A C17A 0.0 . . . . ?
C15A C14A C19A C18A 0.0 . . . . ?
C15A C16A C17A C18A 0.0 . . . . ?
C16A C17A C18A C19A 0.0 . . . . ?
C17A C18A C19A C14A 0.0 . . . . ?
C19A C14A C15A C16A 0.0 . . . . ?
C14B C15B C16B C17B 0.0 . . . . ?
C14B C2B C3B C4B 173(3) . . . . ?
C15B C14B C19B C18B 0.0 . . . . ?
C15B C14B C2B C1B -32(3) . . . . ?
C15B C14B C2B C3B 154.4(18) . . . . ?
C15B C16B C17B C18B 0.0 . . . . ?
C16B C17B C18B C19B 0.0 . . . . ?
C17B C18B C19B C14B 0.0 . . . . ?
C19B C14B C15B C16B 0.0 . . . . ?
C19B C14B C2B C1B 150.9(16) . . . . ?
C19B C14B C2B C3B -23(3) . . . . ?
C7B C8B C9B C10B 0.0 . . . . ?
C7B C4B C5B C6B -179(3) . . . . ?
C7B C4B C5B O1B -6(4) . . . . ?
C7B C4B C3B C2B 179(3) . . . . ?
C8B C7B C12B C11B 0.0 . . . . ?
C8B C7B C4B C5B 79(2) . . . . ?
C8B C7B C4B C3B -100(2) . . . . ?
C8B C9B C10B C11B 0.0 . . . . ?
C9B C10B C11B C12B 0.0 . . . . ?
C10B C11B C12B C7B 0.0 . . . . ?
C12B C7B C8B C9B 0.0 . . . . ?
C12B C7B C8B C13B -176(3) . . . . ?
C12B C7B C4B C5B -98(2) . . . . ?
C12B C7B C4B C3B 83(2) . . . . ?
C4B C7B C8B C9B -177(2) . . . . ?
C4B C7B C8B C13B 8(3) . . . . ?
C4B C7B C12B C11B 177(2) . . . . ?
C4B C5B C6B C1B 0.0 . . . . ?
C5B C4B C3B C2B 0.0 . . . . ?
C5B C6B C1B C2B 0.0 . . . . ?
C6B C1B C2B C14B -174(3) . . . . ?
C6B C1B C2B C3B 0.0 . . . . ?
C1B C2B C3B C4B 0.0 . . . . ?
C2B C14B C15B C16B -177(2) . . . . ?
C2B C14B C19B C18B 177(2) . . . . ?
C3B C4B C5B C6B 0.0 . . . . ?
C3B C4B C5B O1B 173(4) . . . . ?
O1A C5A C6A C1A 179.8(13) . . . . ?
Zn51 N301 C301 C302 -176.8(17) . . . . ?
Zn51 N301 C305 C304 178.4(12) . . . . ?
Zn51 N311 C330 C331 -166.8(10) 3_445 . . . ?
Zn51 N311 C329 C328 156.3(12) 3_445 . . . ?
C7A C4A C5A C6A 173.3(16) . . . . ?
C7A C4A C5A O1A -6.5(19) . . . . ?
C7A C12A C11A C10A 0.0 . . . . ?
C12A C7A C8A C9A 0.0 . . . . ?
C12A C7A C8A C13A 179(3) . . . . ?
C12A C11A C10A C9A 0.0 . . . . ?
C11A C10A C9A C8A 0.0 . . . . ?
C10A C9A C8A C7A 0.0 . . . . ?
C10A C9A C8A C13A -180(3) . . . . ?
C8A C7A C12A C11A 0.0 . . . . ?
C13B C8B C9B C10B 176(3) . . . . ?
O1B C5B C6B C1B -173(4) . . . . ?
Zn43 N306 C318 C317 136.9(8) . . . . ?
Zn43 N306 C314 C315 -150.0(9) . . . . ?
Zn43 N307 C323 C322 -169.1(6) . . . . ?
Zn43 N307 C319 C320 162.7(8) . . . . ?
Zn33 N306 C318 C317 177.2(7) . . . . ?
Zn33 N306 C314 C315 -176.2(7) . . . . ?
Zn33 N307 C323 C322 -177.9(5) . . . . ?
Zn33 N307 C319 C320 179.5(9) . . . . ?
C801 C802 C803 C804 13(5) . . . . ?
C802 C801 C806 C805 -40(4) . . . . ?
C802 C803 C804 C805 -2(7) . . . . ?
C803 C804 C805 C806 -29(7) . . . . ?
C804 C805 C806 C801 50(5) . . . . ?
C806 C801 C802 C803 9(5) . . . . ?

loop_
_exptl_oxdiff_crystal_face_indexfrac_h
_exptl_oxdiff_crystal_face_indexfrac_k
_exptl_oxdiff_crystal_face_indexfrac_l
_exptl_oxdiff_crystal_face_x
_exptl_oxdiff_crystal_face_y
_exptl_oxdiff_crystal_face_z
1.0005 -0.0001 -0.0011 -0.0105 -0.0436 0.0042
-0.0014 -0.9998 0.0003 -0.0102 -0.0073 -0.1024
-0.9957 1.9997 2.0020 -0.0710 0.0620 0.2105
-0.9995 0.0001 1.0018 -0.0405 0.0455 0.0008
0.9995 -0.0001 -1.0018 0.0405 -0.0455 -0.0008
1.9971 -1.9998 -1.0024 0.0096 -0.1038 -0.2014
1.0034 1.9995 -0.0016 0.0100 -0.0290 0.2089
-1.9971 1.9998 1.0024 -0.0096 0.1038 0.2014
-0.0010 0.0000 -1.0007 0.0510 -0.0019 -0.0050
0.0010 -0.0000 1.0007 -0.0510 0.0019 0.0050
-1.0005 0.0001 0.0011 0.0105 0.0436 -0.0042
-1.0019 -0.9997 0.0014 0.0002 0.0363 -0.1065
